data_4113346
loop_
_publ_author_name
'Neil Burford'
'David E. Herbert'
'Paul J. Ragogna'
'Robert McDonald'
'Michael J. Ferguson'

_publ_contact_author_address
;Department of Chemistry
Dalhousie University
Halifax, NS
B3H 4J3, CANADA
;
_publ_contact_author_email Neil.Burford@dal.ca
_publ_contact_author_fax 1-902-4941310
_publ_contact_author_name 'Neil Burford'
_publ_contact_author_phone 1-902-494-3190
_publ_section_title
;
 Diphosphine-Phosphenium Coordination Complexes Representing Monocations
 with Pendant Donors and Ligand Tethered Dications
;
_journal_name_full 'Journal of the American Chemical Society'
_journal_page_first 17067
_journal_page_last 17073
_journal_paper_doi 10.1021/ja0452121
_journal_volume 126
_journal_year 2004
_chemical_formula_moiety 'C50 H44 P4, 2(Cl4 Ga)'
_chemical_formula_sum 'C50 H44 Cl8 Ga2 P4'
_chemical_formula_weight 1191.77
_space_group_IT_number 14
_symmetry_cell_setting monoclinic
_symmetry_Int_Tables_number 14
_symmetry_space_group_name_Hall '-P 2yn'
_symmetry_space_group_name_H-M 'P 1 21/n 1'
_atom_sites_solution_hydrogens geom
_atom_sites_solution_primary direct
_atom_sites_solution_secondary difmap
_audit_creation_method SHELXL-97
_cell_angle_alpha 90.00
_cell_angle_beta 109.6990(10)
_cell_angle_gamma 90.00
_cell_formula_units_Z 2
_cell_length_a 11.9005(7)
_cell_length_b 19.0058(11)
_cell_length_c 12.6136(8)
_cell_measurement_reflns_used 5057
_cell_measurement_temperature 193(2)
_cell_measurement_theta_max 26.377
_cell_measurement_theta_min 2.745
_cell_volume 2686.0(3)
_computing_structure_refinement 'SHELXL-97 (Sheldrick, 1997)'
_diffrn_ambient_temperature 193(2)
_diffrn_measured_fraction_theta_full 0.998
_diffrn_measured_fraction_theta_max 0.998
_diffrn_radiation_monochromator graphite
_diffrn_radiation_probe x-ray
_diffrn_radiation_type MoK\a
_diffrn_radiation_wavelength 0.71073
_diffrn_reflns_av_R_equivalents 0.0277
_diffrn_reflns_av_sigmaI/netI 0.0262
_diffrn_reflns_limit_h_max 14
_diffrn_reflns_limit_h_min -14
_diffrn_reflns_limit_k_max 23
_diffrn_reflns_limit_k_min -23
_diffrn_reflns_limit_l_max 14
_diffrn_reflns_limit_l_min -15
_diffrn_reflns_number 17495
_diffrn_reflns_theta_full 26.39
_diffrn_reflns_theta_max 26.39
_diffrn_reflns_theta_min 2.02
_diffrn_source 'fine-focus sealed tube'
_exptl_absorpt_coefficient_mu 1.554
_exptl_absorpt_correction_T_max 0.7567
_exptl_absorpt_correction_T_min 0.5351
_exptl_absorpt_correction_type multi-scan
_exptl_absorpt_process_details 'SADABS (Sheldrick, 1996)'
_exptl_crystal_colour colourless
_exptl_crystal_density_diffrn 1.474
_exptl_crystal_description needles
_exptl_crystal_F_000 1204
_exptl_crystal_size_max 0.46
_exptl_crystal_size_mid 0.26
_exptl_crystal_size_min 0.19
_refine_diff_density_max 0.485
_refine_diff_density_min -0.328
_refine_diff_density_rms 0.056
_refine_ls_extinction_method none
_refine_ls_goodness_of_fit_ref 1.045
_refine_ls_hydrogen_treatment mixed
_refine_ls_matrix_type full
_refine_ls_number_parameters 289
_refine_ls_number_reflns 5488
_refine_ls_number_restraints 0
_refine_ls_restrained_S_all 1.045
_refine_ls_R_factor_all 0.0376
_refine_ls_R_factor_gt 0.0305
_refine_ls_shift/su_max 0.001
_refine_ls_shift/su_mean 0.000
_refine_ls_structure_factor_coef Fsqd
_refine_ls_weighting_details 'calc w=1/[\s^2^(Fo^2^)+(0.0401P)^2^+1.1302P] where P=(Fo^2^+2Fc^2^)/3'
_refine_ls_weighting_scheme calc
_refine_ls_wR_factor_gt 0.0753
_refine_ls_wR_factor_ref 0.0790
_reflns_number_gt 4741
_reflns_number_total 5488
_reflns_threshold_expression >2sigma(I)
_cod_data_source_file ja0452121si20041007_081423_5.cif
_cod_data_source_block dal0309
_cod_original_sg_symbol_H-M 'P 21/n'
_cod_database_code 4113346

loop_
_symmetry_equiv_pos_as_xyz
'x, y, z'
'-x+1/2, y+1/2, -z+1/2'
'-x, -y, -z'
'x-1/2, -y-1/2, z-1/2'

loop_
_atom_site_label
_atom_site_type_symbol
_atom_site_fract_x
_atom_site_fract_y
_atom_site_fract_z
_atom_site_U_iso_or_equiv
_atom_site_adp_type
_atom_site_occupancy
_atom_site_symmetry_multiplicity
_atom_site_calc_flag
_atom_site_refinement_flags
P1 P 0.32873(4) 0.47835(2) 0.02814(4) 0.02421(11) Uani 1 1 d .
P2 P 0.35772(5) 0.36303(3) 0.04357(4) 0.02860(12) Uani 1 1 d .
C1 C 0.47639(16) 0.51352(10) 0.04601(16) 0.0265(4) Uani 1 1 d .
H1A H 0.4725 0.5656 0.0432 0.032 Uiso 1 1 calc R
H1B H 0.5323 0.4996 0.1208 0.032 Uiso 1 1 calc R
C11 C 0.27569(17) 0.51901(10) 0.13038(16) 0.0274(4) Uani 1 1 d .
C12 C 0.15965(18) 0.50409(11) 0.12691(19) 0.0360(5) Uani 1 1 d .
H12 H 0.1101 0.4739 0.0703 0.043 Uiso 1 1 calc R
C13 C 0.1175(2) 0.53344(13) 0.2061(2) 0.0456(6) Uani 1 1 d .
H13 H 0.0385 0.5235 0.2040 0.055 Uiso 1 1 calc R
C14 C 0.1893(2) 0.57713(14) 0.2883(2) 0.0486(6) Uani 1 1 d .
H14 H 0.1595 0.5971 0.3426 0.058 Uiso 1 1 calc R
C15 C 0.3040(2) 0.59217(13) 0.29236(19) 0.0433(5) Uani 1 1 d .
H15 H 0.3527 0.6227 0.3489 0.052 Uiso 1 1 calc R
C16 C 0.34820(19) 0.56262(11) 0.21378(17) 0.0336(4) Uani 1 1 d .
H16 H 0.4277 0.5722 0.2171 0.040 Uiso 1 1 calc R
C21 C 0.23315(16) 0.50344(10) -0.11010(16) 0.0272(4) Uani 1 1 d .
C22 C 0.16904(18) 0.56641(11) -0.12464(18) 0.0345(4) Uani 1 1 d .
H22 H 0.1702 0.5938 -0.0612 0.041 Uiso 1 1 calc R
C23 C 0.1039(2) 0.58848(12) -0.2324(2) 0.0439(5) Uani 1 1 d .
H23 H 0.0596 0.6311 -0.2430 0.053 Uiso 1 1 calc R
C24 C 0.1029(2) 0.54907(13) -0.3244(2) 0.0454(5) Uani 1 1 d .
H24 H 0.0573 0.5645 -0.3980 0.055 Uiso 1 1 calc R
C25 C 0.1674(2) 0.48738(13) -0.31057(19) 0.0416(5) Uani 1 1 d .
H25 H 0.1671 0.4609 -0.3746 0.050 Uiso 1 1 calc R
C26 C 0.23247(18) 0.46409(11) -0.20347(17) 0.0325(4) Uani 1 1 d .
H26 H 0.2765 0.4215 -0.1937 0.039 Uiso 1 1 calc R
C31 C 0.21130(18) 0.33176(10) 0.04096(19) 0.0332(4) Uani 1 1 d .
C32 C 0.1879(2) 0.30531(12) 0.1339(2) 0.0440(5) Uani 1 1 d .
H32 H 0.2483 0.3059 0.2059 0.053 Uiso 1 1 calc R
C33 C 0.0758(2) 0.27805(13) 0.1212(3) 0.0540(7) Uani 1 1 d .
H33 H 0.0601 0.2598 0.1849 0.065 Uiso 1 1 calc R
C34 C -0.0116(2) 0.27724(14) 0.0185(3) 0.0616(8) Uani 1 1 d .
H34 H -0.0886 0.2597 0.0112 0.074 Uiso 1 1 calc R
C35 C 0.0115(3) 0.30192(15) -0.0746(3) 0.0691(9) Uani 1 1 d .
H35 H -0.0493 0.3007 -0.1465 0.083 Uiso 1 1 calc R
C36 C 0.1232(2) 0.32851(14) -0.0640(2) 0.0539(7) Uani 1 1 d .
H36 H 0.1394 0.3445 -0.1288 0.065 Uiso 1 1 calc R
C41 C 0.45732(18) 0.36616(10) 0.18993(17) 0.0317(4) Uani 1 1 d .
C42 C 0.4283(2) 0.39048(11) 0.28222(18) 0.0380(5) Uani 1 1 d .
H42 H 0.3495 0.4061 0.2720 0.046 Uiso 1 1 calc R
C43 C 0.5138(2) 0.39172(15) 0.3877(2) 0.0522(6) Uani 1 1 d .
H43 H 0.4940 0.4088 0.4500 0.063 Uiso 1 1 calc R
C44 C 0.6285(2) 0.36824(17) 0.4038(2) 0.0604(7) Uani 1 1 d .
H44 H 0.6869 0.3690 0.4770 0.073 Uiso 1 1 calc R
C45 C 0.6584(2) 0.34369(15) 0.3137(2) 0.0502(6) Uani 1 1 d .
H45 H 0.7369 0.3272 0.3249 0.060 Uiso 1 1 calc R
C46 C 0.57352(19) 0.34326(11) 0.20733(19) 0.0368(5) Uani 1 1 d .
H46 H 0.5945 0.3272 0.1452 0.044 Uiso 1 1 calc R
Ga Ga 0.66359(2) 0.195581(13) 0.03134(2) 0.03792(8) Uani 1 1 d .
Cl1 Cl 0.64472(6) 0.29277(3) -0.06418(6) 0.05246(16) Uani 1 1 d .
Cl2 Cl 0.49733(6) 0.17543(3) 0.06225(6) 0.05525(18) Uani 1 1 d .
Cl3 Cl 0.80767(6) 0.20570(3) 0.19152(5) 0.05388(17) Uani 1 1 d .
Cl4 Cl 0.70510(6) 0.11075(4) -0.06450(6) 0.05466(17) Uani 1 1 d .

loop_
_atom_site_aniso_label
_atom_site_aniso_U_11
_atom_site_aniso_U_22
_atom_site_aniso_U_33
_atom_site_aniso_U_23
_atom_site_aniso_U_13
_atom_site_aniso_U_12
P1 0.0223(2) 0.0275(2) 0.0254(2) -0.00133(19) 0.01149(19) -0.00135(18)
P2 0.0307(3) 0.0282(2) 0.0303(3) 0.0001(2) 0.0147(2) -0.0003(2)
C1 0.0224(9) 0.0316(9) 0.0277(10) -0.0010(8) 0.0116(8) -0.0020(7)
C11 0.0287(10) 0.0301(9) 0.0272(10) 0.0005(8) 0.0144(8) 0.0018(8)
C12 0.0295(10) 0.0409(11) 0.0409(12) -0.0056(9) 0.0163(9) -0.0024(9)
C13 0.0345(12) 0.0615(15) 0.0498(14) -0.0047(12) 0.0261(11) 0.0003(11)
C14 0.0521(15) 0.0629(15) 0.0408(13) -0.0091(12) 0.0287(12) 0.0052(12)
C15 0.0494(14) 0.0510(13) 0.0332(12) -0.0102(10) 0.0185(10) -0.0044(11)
C16 0.0338(11) 0.0379(11) 0.0322(11) -0.0010(9) 0.0150(9) -0.0026(9)
C21 0.0229(9) 0.0305(9) 0.0293(10) -0.0016(8) 0.0102(8) -0.0037(7)
C22 0.0328(11) 0.0341(10) 0.0356(11) -0.0026(9) 0.0103(9) 0.0014(8)
C23 0.0394(13) 0.0414(12) 0.0464(14) 0.0072(10) 0.0085(11) 0.0092(10)
C24 0.0419(13) 0.0541(14) 0.0338(12) 0.0081(10) 0.0043(10) 0.0022(11)
C25 0.0437(13) 0.0502(13) 0.0305(12) -0.0046(10) 0.0118(10) -0.0056(10)
C26 0.0326(10) 0.0325(10) 0.0323(11) -0.0019(8) 0.0111(9) -0.0010(8)
C31 0.0320(11) 0.0264(9) 0.0447(13) -0.0002(8) 0.0176(10) -0.0027(8)
C32 0.0493(14) 0.0424(12) 0.0481(14) 0.0006(10) 0.0268(12) -0.0066(10)
C33 0.0567(16) 0.0457(13) 0.076(2) -0.0011(13) 0.0442(16) -0.0084(12)
C34 0.0408(14) 0.0441(14) 0.106(3) 0.0083(15) 0.0335(17) -0.0054(11)
C35 0.0436(15) 0.0630(18) 0.084(2) 0.0201(16) -0.0012(15) -0.0167(13)
C36 0.0501(15) 0.0525(14) 0.0533(16) 0.0116(12) 0.0099(13) -0.0190(12)
C41 0.0347(11) 0.0295(10) 0.0329(11) 0.0040(8) 0.0140(9) -0.0010(8)
C42 0.0415(12) 0.0423(12) 0.0339(11) 0.0037(9) 0.0176(10) 0.0042(9)
C43 0.0578(16) 0.0694(17) 0.0320(12) -0.0008(11) 0.0185(12) 0.0071(13)
C44 0.0482(15) 0.095(2) 0.0321(13) 0.0002(14) 0.0061(11) 0.0035(14)
C45 0.0334(12) 0.0721(17) 0.0450(14) 0.0037(12) 0.0130(11) 0.0040(11)
C46 0.0349(11) 0.0417(12) 0.0366(12) 0.0028(9) 0.0159(10) 0.0008(9)
Ga 0.03782(15) 0.04166(14) 0.03873(15) -0.00083(10) 0.01874(11) -0.01091(10)
Cl1 0.0595(4) 0.0510(3) 0.0466(4) 0.0098(3) 0.0175(3) -0.0081(3)
Cl2 0.0509(4) 0.0524(3) 0.0771(5) -0.0165(3) 0.0410(4) -0.0191(3)
Cl3 0.0537(4) 0.0623(4) 0.0417(3) 0.0057(3) 0.0107(3) -0.0161(3)
Cl4 0.0570(4) 0.0625(4) 0.0554(4) -0.0098(3) 0.0333(3) -0.0027(3)

loop_
_atom_type_symbol
_atom_type_description
_atom_type_scat_dispersion_real
_atom_type_scat_dispersion_imag
_atom_type_scat_source
C C 0.0033 0.0016 'International Tables Vol C Tables 4.2.6.8 and 6.1.1.4'
H H 0.0000 0.0000 'International Tables Vol C Tables 4.2.6.8 and 6.1.1.4'
P P 0.1023 0.0942 'International Tables Vol C Tables 4.2.6.8 and 6.1.1.4'
Cl Cl 0.1484 0.1585 'International Tables Vol C Tables 4.2.6.8 and 6.1.1.4'
Ga Ga 0.2307 1.6083 'International Tables Vol C Tables 4.2.6.8 and 6.1.1.4'

loop_
_geom_angle_atom_site_label_1
_geom_angle_atom_site_label_2
_geom_angle_atom_site_label_3
_geom_angle
_geom_angle_site_symmetry_1
C11 P1 C21 108.85(9) .
C11 P1 C1 108.17(9) .
C21 P1 C1 106.95(9) .
C11 P1 P2 116.46(7) .
C21 P1 P2 112.13(7) .
C1 P1 P2 103.70(6) .
C41 P2 C31 108.54(10) .
C41 P2 P1 94.89(7) .
C31 P2 P1 101.56(7) .
C1 C1 P1 111.50(17) 3_665
C16 C11 C12 120.05(18) .
C16 C11 P1 121.57(15) .
C12 C11 P1 118.35(15) .
C13 C12 C11 119.6(2) .
C14 C13 C12 120.3(2) .
C13 C14 C15 120.6(2) .
C14 C15 C16 119.9(2) .
C15 C16 C11 119.6(2) .
C26 C21 C22 120.10(19) .
C26 C21 P1 119.98(15) .
C22 C21 P1 119.59(15) .
C23 C22 C21 119.3(2) .
C24 C23 C22 120.4(2) .
C23 C24 C25 120.6(2) .
C24 C25 C26 120.0(2) .
C25 C26 C21 119.70(19) .
C36 C31 C32 119.2(2) .
C36 C31 P2 116.15(16) .
C32 C31 P2 124.30(18) .
C31 C32 C33 119.8(3) .
C34 C33 C32 120.7(2) .
C33 C34 C35 120.0(2) .
C34 C35 C36 120.2(3) .
C35 C36 C31 120.1(3) .
C46 C41 C42 118.8(2) .
C46 C41 P2 114.82(15) .
C42 C41 P2 126.36(16) .
C43 C42 C41 120.0(2) .
C42 C43 C44 120.5(2) .
C45 C44 C43 120.2(2) .
C46 C45 C44 119.7(2) .
C45 C46 C41 120.8(2) .
Cl4 Ga Cl3 109.11(3) .
Cl4 Ga Cl1 108.83(3) .
Cl3 Ga Cl1 109.98(3) .
Cl4 Ga Cl2 111.14(3) .
Cl3 Ga Cl2 109.21(3) .
Cl1 Ga Cl2 108.57(3) .

loop_
_geom_bond_atom_site_label_1
_geom_bond_atom_site_label_2
_geom_bond_distance
_geom_bond_site_symmetry_2
P1 C11 1.7910(18) .
P1 C21 1.796(2) .
P1 C1 1.8216(18) .
P1 P2 2.2171(7) .
P2 C41 1.828(2) .
P2 C31 1.831(2) .
C1 C1 1.539(3) 3_665
C11 C16 1.388(3) .
C11 C12 1.396(3) .
C12 C13 1.378(3) .
C13 C14 1.377(4) .
C14 C15 1.379(3) .
C15 C16 1.388(3) .
C21 C26 1.393(3) .
C21 C22 1.398(3) .
C22 C23 1.383(3) .
C23 C24 1.378(3) .
C24 C25 1.380(3) .
C25 C26 1.384(3) .
C31 C36 1.386(3) .
C31 C32 1.387(3) .
C32 C33 1.389(3) .
C33 C34 1.361(4) .
C34 C35 1.377(4) .
C35 C36 1.385(4) .
C41 C46 1.395(3) .
C41 C42 1.400(3) .
C42 C43 1.376(3) .
C43 C44 1.385(4) .
C44 C45 1.381(4) .
C45 C46 1.381(3) .
Ga Cl4 2.1695(7) .
Ga Cl3 2.1734(7) .
Ga Cl1 2.1752(6) .
Ga Cl2 2.1757(6) .

loop_
_geom_torsion_atom_site_label_1
_geom_torsion_atom_site_label_2
_geom_torsion_atom_site_label_3
_geom_torsion_atom_site_label_4
_geom_torsion
_geom_torsion_site_symmetry_4
C11 P1 P2 C41 -54.87(10) .
C21 P1 P2 C41 178.84(9) .
C1 P1 P2 C41 63.81(9) .
C11 P1 P2 C31 55.21(11) .
C21 P1 P2 C31 -71.08(10) .
C1 P1 P2 C31 173.89(10) .
C11 P1 C1 C1 -174.63(17) 3_665
C21 P1 C1 C1 -57.5(2) 3_665
P2 P1 C1 C1 61.13(19) 3_665
C21 P1 C11 C16 -122.80(17) .
C1 P1 C11 C16 -6.9(2) .
P2 P1 C11 C16 109.29(16) .
C21 P1 C11 C12 59.24(18) .
C1 P1 C11 C12 175.11(16) .
P2 P1 C11 C12 -68.67(18) .
C16 C11 C12 C13 0.6(3) .
P1 C11 C12 C13 178.58(18) .
C11 C12 C13 C14 -0.1(4) .
C12 C13 C14 C15 0.1(4) .
C13 C14 C15 C16 -0.6(4) .
C14 C15 C16 C11 1.1(3) .
C12 C11 C16 C15 -1.1(3) .
P1 C11 C16 C15 -179.01(17) .
C11 P1 C21 C26 -161.23(15) .
C1 P1 C21 C26 82.12(17) .
P2 P1 C21 C26 -30.91(17) .
C11 P1 C21 C22 25.34(18) .
C1 P1 C21 C22 -91.32(16) .
P2 P1 C21 C22 155.65(14) .
C26 C21 C22 C23 0.9(3) .
P1 C21 C22 C23 174.33(17) .
C21 C22 C23 C24 -0.4(3) .
C22 C23 C24 C25 -0.5(4) .
C23 C24 C25 C26 1.0(4) .
C24 C25 C26 C21 -0.5(3) .
C22 C21 C26 C25 -0.5(3) .
P1 C21 C26 C25 -173.86(16) .
C41 P2 C31 C36 177.86(18) .
P1 P2 C31 C36 78.63(18) .
C41 P2 C31 C32 -8.7(2) .
P1 P2 C31 C32 -107.98(18) .
C36 C31 C32 C33 -2.0(3) .
P2 C31 C32 C33 -175.19(18) .
C31 C32 C33 C34 -0.3(4) .
C32 C33 C34 C35 1.7(4) .
C33 C34 C35 C36 -0.9(5) .
C34 C35 C36 C31 -1.4(5) .
C32 C31 C36 C35 2.8(4) .
P2 C31 C36 C35 176.6(2) .
C31 P2 C41 C46 139.59(15) .
P1 P2 C41 C46 -116.48(15) .
C31 P2 C41 C42 -42.1(2) .
P1 P2 C41 C42 61.84(18) .
C46 C41 C42 C43 0.2(3) .
P2 C41 C42 C43 -178.05(18) .
C41 C42 C43 C44 -0.8(4) .
C42 C43 C44 C45 0.4(5) .
C43 C44 C45 C46 0.6(5) .
C44 C45 C46 C41 -1.1(4) .
C42 C41 C46 C45 0.7(3) .
P2 C41 C46 C45 179.20(18) .
